data_4302561
loop_
_publ_author_name
'Maarit Risto'
'Teemu T. Takaluoma'
'Tom Bajorek'
'Raija Oilunkaniemi'
'Risto S. Laitinen'
'Tristram Chivers'

_publ_section_title
;
Preparation, Structure, and Metallophilic Interactions of Dinuclear
Silver(I) and Copper(I) Complexes of Selenium Diimides
;
_journal_name_full 'Inorganic Chemistry'
_journal_page_first 6271
_journal_page_last 6279
_journal_paper_doi 10.1021/ic900551f
_journal_volume 48
_journal_year 2009
_chemical_formula_sum 'C26 H52 Cu2 F6 N4 O8 S2 Se2'
_chemical_formula_weight 1011.84
_chemical_name_systematic
;
Bis{(mu-tert-butylimido)selane-N,N')copper(I)}-
bis(trifluoromethylsulfate)-tetrahydrofurane(2/1)

;
_space_group_IT_number 14
_symmetry_cell_setting monoclinic
_symmetry_space_group_name_Hall '-P 2ybc'
_symmetry_space_group_name_H-M 'P 1 21/c 1'
_atom_sites_solution_hydrogens geom
_atom_sites_solution_primary direct
_atom_sites_solution_secondary difmap
_audit_creation_method SHELXL-97
_cell_angle_alpha 90.00
_cell_angle_beta 108.01(3)
_cell_angle_gamma 90.00
_cell_formula_units_Z 4
_cell_length_a 18.929(4)
_cell_length_b 11.480(2)
_cell_length_c 19.452(4)
_cell_measurement_reflns_used 6717
_cell_measurement_temperature 120(2)
_cell_measurement_theta_max 25.00
_cell_measurement_theta_min 3.29
_cell_volume 4019.9(15)
_computing_cell_refinement 'DENZO-SMN (Otwinowski & Minor, 1997)'
_computing_data_collection 'COLLECT (Nonius, 1998)'
_computing_data_reduction 'DENZO-SMN (Otwinowski & Minor, 1997)'
_computing_molecular_graphics 'DIAMOND (Branderburg & Berndt, 1999)'
_computing_publication_material 'WinGX (Farrugia, 1999)'
_computing_structure_refinement 'SHELXL-97 (Sheldrick, 1997)'
_computing_structure_solution 'SIR-92 (Altonare, et al., 1993)'
_diffrn_ambient_temperature 120(2)
_diffrn_measured_fraction_theta_full 0.949
_diffrn_measured_fraction_theta_max 0.949
_diffrn_measurement_device_type 'Bruker Nonius Kappaccd'
_diffrn_measurement_method '\f scans, and \w scans with \k offsets'
_diffrn_radiation_monochromator graphite
_diffrn_radiation_source 'fine-focus sealed tube'
_diffrn_radiation_type MoK\a
_diffrn_radiation_wavelength 0.71073
_diffrn_reflns_av_R_equivalents 0.1361
_diffrn_reflns_av_sigmaI/netI 0.1521
_diffrn_reflns_limit_h_max 21
_diffrn_reflns_limit_h_min -22
_diffrn_reflns_limit_k_max 12
_diffrn_reflns_limit_k_min -12
_diffrn_reflns_limit_l_max 23
_diffrn_reflns_limit_l_min -22
_diffrn_reflns_number 21588
_diffrn_reflns_theta_full 25.00
_diffrn_reflns_theta_max 25.00
_diffrn_reflns_theta_min 3.29
_exptl_absorpt_coefficient_mu 3.047
_exptl_absorpt_correction_T_max 0.8626
_exptl_absorpt_correction_T_min 0.5809
_exptl_absorpt_correction_type multi-scan
_exptl_absorpt_process_details '(SHELXTL; Bruker, 2001)'
_exptl_crystal_colour brown
_exptl_crystal_density_diffrn 1.672
_exptl_crystal_density_method 'not measured'
_exptl_crystal_description plate
_exptl_crystal_F_000 2048
_exptl_crystal_size_max 0.20
_exptl_crystal_size_mid 0.20
_exptl_crystal_size_min 0.05
_refine_diff_density_max 0.997
_refine_diff_density_min -0.857
_refine_ls_extinction_coef 0.00079(17)
_refine_ls_extinction_expression Fc^*^=kFc[1+0.001xFc^2^\l^3^/sin(2\q)]^-1/4^
_refine_ls_extinction_method SHELXL
_refine_ls_goodness_of_fit_ref 1.002
_refine_ls_hydrogen_treatment constr
_refine_ls_matrix_type full
_refine_ls_number_parameters 481
_refine_ls_number_reflns 6717
_refine_ls_number_restraints 32
_refine_ls_restrained_S_all 1.004
_refine_ls_R_factor_all 0.1427
_refine_ls_R_factor_gt 0.0593
_refine_ls_shift/su_max 0.000
_refine_ls_shift/su_mean 0.000
_refine_ls_structure_factor_coef Fsqd
_refine_ls_weighting_details 'calc w=1/[\s^2^(Fo^2^)+(0.0451P)^2^+0.0000P] where P=(Fo^2^+2Fc^2^)/3'
_refine_ls_weighting_scheme calc
_refine_ls_wR_factor_gt 0.1114
_refine_ls_wR_factor_ref 0.1324
_reflns_number_gt 3572
_reflns_number_total 6717
_reflns_threshold_expression >2sigma(I)
_cod_data_source_file ic900551f_si_001_3.cif
_cod_data_source_block cmpd3
_cod_original_cell_volume 4020.0(14)
_cod_database_code 4302561

loop_
_symmetry_equiv_pos_as_xyz
'x, y, z'
'-x, y+1/2, -z+1/2'
'-x, -y, -z'
'x, -y-1/2, z-1/2'

loop_
_atom_site_label
_atom_site_type_symbol
_atom_site_fract_x
_atom_site_fract_y
_atom_site_fract_z
_atom_site_U_iso_or_equiv
_atom_site_adp_type
_atom_site_occupancy
_atom_site_symmetry_multiplicity
_atom_site_calc_flag
_atom_site_refinement_flags
_atom_site_disorder_assembly
_atom_site_disorder_group
Se1 Se -0.01146(5) -0.39428(6) -0.14131(4) 0.0232(2) Uani 1 1 d . . .
Se2 Se 0.50361(5) -0.09088(7) 0.14242(4) 0.0289(2) Uani 1 1 d . . .
Cu1 Cu 0.06882(6) -0.52380(8) 0.01041(5) 0.0278(3) Uani 1 1 d . . .
Cu2 Cu 0.45183(6) -0.07738(8) -0.03012(5) 0.0331(3) Uani 1 1 d . . .
S1 S 0.09926(13) -0.09971(17) -0.16907(11) 0.0307(5) Uani 1 1 d . . .
S2 S 0.60260(16) -0.3969(2) 0.23387(15) 0.0516(7) Uani 1 1 d . . .
O11 O 0.0289(3) -0.1558(5) -0.1804(4) 0.0565(19) Uani 1 1 d . . .
O12 O 0.1056(4) -0.0370(5) -0.2301(3) 0.0540(18) Uani 1 1 d . . .
O13 O 0.1618(4) -0.1684(5) -0.1315(3) 0.0536(18) Uani 1 1 d . . .
O21 O 0.5611(5) -0.4837(6) 0.2533(5) 0.095(3) Uani 1 1 d . . .
O22 O 0.6487(6) -0.3358(10) 0.2886(6) 0.163(5) Uani 1 1 d . . .
O23 O 0.5579(6) -0.3333(8) 0.1717(5) 0.138(4) Uani 1 1 d . . .
F11 F 0.0432(3) 0.0921(4) -0.1356(3) 0.0674(16) Uani 1 1 d . . .
F12 F 0.0866(5) -0.0236(5) -0.0479(3) 0.107(3) Uani 1 1 d . . .
F13 F 0.1600(3) 0.0768(4) -0.0870(3) 0.0740(19) Uani 1 1 d . . .
F21 F 0.7050(4) -0.4045(6) 0.1713(3) 0.085(2) Uani 1 1 d . . .
F22 F 0.7084(5) -0.5396(8) 0.2432(5) 0.147(4) Uani 1 1 d . . .
F23 F 0.6305(5) -0.5384(7) 0.1419(5) 0.129(3) Uani 1 1 d . . .
N1 N 0.0577(3) -0.4802(5) -0.0872(3) 0.0208(15) Uani 1 1 d . . .
N2 N -0.0717(3) -0.3782(5) -0.0908(3) 0.0233(15) Uani 1 1 d . . .
N3 N 0.4392(4) -0.1156(5) 0.0602(3) 0.0315(17) Uani 1 1 d . A .
N4 N 0.5657(4) -0.0003(5) 0.1203(3) 0.0327(17) Uani 1 1 d . . .
C1 C 0.0966(6) 0.0175(8) -0.1065(5) 0.044(2) Uani 1 1 d . . .
C2 C 0.6627(7) -0.4735(8) 0.1955(6) 0.054(3) Uani 1 1 d . . .
C10 C 0.1191(5) -0.5130(6) -0.1193(4) 0.028(2) Uani 1 1 d . . .
C11 C 0.1207(5) -0.6451(6) -0.1212(4) 0.034(2) Uani 1 1 d . . .
H11A H 0.0732 -0.6740 -0.1534 0.051 Uiso 1 1 calc R . .
H11B H 0.1286 -0.6757 -0.0723 0.051 Uiso 1 1 calc R . .
H11C H 0.1612 -0.6709 -0.1390 0.051 Uiso 1 1 calc R . .
C12 C 0.1908(4) -0.4631(7) -0.0698(4) 0.032(2) Uani 1 1 d . . .
H12A H 0.1878 -0.3779 -0.0703 0.049 Uiso 1 1 calc R . .
H12B H 0.2323 -0.4877 -0.0864 0.049 Uiso 1 1 calc R . .
H12C H 0.1987 -0.4914 -0.0204 0.049 Uiso 1 1 calc R . .
C13 C 0.1055(5) -0.4666(6) -0.1964(4) 0.032(2) Uani 1 1 d . . .
H13A H 0.1040 -0.3813 -0.1958 0.048 Uiso 1 1 calc R . .
H13B H 0.0580 -0.4966 -0.2279 0.048 Uiso 1 1 calc R . .
H13C H 0.1458 -0.4924 -0.2146 0.048 Uiso 1 1 calc R . .
C20 C -0.1320(5) -0.2894(6) -0.1205(4) 0.028(2) Uani 1 1 d . . .
C21 C -0.1094(5) -0.1795(7) -0.0769(4) 0.046(3) Uani 1 1 d . . .
H21A H -0.0994 -0.1971 -0.0255 0.068 Uiso 1 1 calc R . .
H21B H -0.1497 -0.1223 -0.0921 0.068 Uiso 1 1 calc R . .
H21C H -0.0646 -0.1476 -0.0849 0.068 Uiso 1 1 calc R . .
C22 C -0.1482(5) -0.2646(7) -0.2003(4) 0.034(2) Uani 1 1 d . . .
H22A H -0.1628 -0.3369 -0.2278 0.051 Uiso 1 1 calc R . .
H22B H -0.1036 -0.2329 -0.2089 0.051 Uiso 1 1 calc R . .
H22C H -0.1887 -0.2078 -0.2159 0.051 Uiso 1 1 calc R . .
C23 C -0.2019(5) -0.3389(8) -0.1080(5) 0.044(2) Uani 1 1 d . . .
H23A H -0.1921 -0.3550 -0.0564 0.066 Uiso 1 1 calc R . .
H23B H -0.2162 -0.4112 -0.1356 0.066 Uiso 1 1 calc R . .
H23C H -0.2424 -0.2822 -0.1240 0.066 Uiso 1 1 calc R . .
C40 C 0.6347(6) 0.0245(9) 0.1808(5) 0.065(3) Uani 1 1 d . . .
C41 C 0.6977(6) -0.0360(14) 0.1645(7) 0.130(7) Uani 1 1 d . . .
H41A H 0.6902 -0.1204 0.1646 0.196 Uiso 1 1 calc R . .
H41B H 0.7445 -0.0155 0.2012 0.196 Uiso 1 1 calc R . .
H41C H 0.6995 -0.0116 0.1168 0.196 Uiso 1 1 calc R . .
C42 C 0.6488(9) 0.1510(12) 0.1809(6) 0.155(8) Uani 1 1 d . . .
H42A H 0.6085 0.1931 0.1919 0.233 Uiso 1 1 calc R . .
H42B H 0.6510 0.1748 0.1332 0.233 Uiso 1 1 calc R . .
H42C H 0.6961 0.1692 0.2176 0.233 Uiso 1 1 calc R . .
C43 C 0.6323(6) -0.0122(8) 0.2556(4) 0.066(3) Uani 1 1 d . . .
H43A H 0.6249 -0.0967 0.2564 0.099 Uiso 1 1 calc R . .
H43B H 0.5912 0.0278 0.2664 0.099 Uiso 1 1 calc R . .
H43C H 0.6793 0.0086 0.2920 0.099 Uiso 1 1 calc R . .
O51 O 0.1214(3) -0.3631(4) 0.0681(3) 0.0422(16) Uani 1 1 d . . .
C51 C 0.1002(6) -0.2505(7) 0.0384(5) 0.066(3) Uani 1 1 d . . .
H71A H 0.0459 -0.2469 0.0147 0.079 Uiso 1 1 calc R . .
H71B H 0.1254 -0.2320 0.0020 0.079 Uiso 1 1 calc R . .
C52 C 0.1232(6) -0.1667(8) 0.0998(5) 0.053(3) Uani 1 1 d . . .
H52A H 0.1695 -0.1258 0.1007 0.063 Uiso 1 1 calc R . .
H52B H 0.0837 -0.1083 0.0964 0.063 Uiso 1 1 calc R . .
C53 C 0.1348(7) -0.2389(8) 0.1637(5) 0.070(4) Uani 1 1 d . . .
H53A H 0.0879 -0.2490 0.1756 0.084 Uiso 1 1 calc R . .
H53B H 0.1726 -0.2041 0.2058 0.084 Uiso 1 1 calc R . .
C54 C 0.1613(6) -0.3533(8) 0.1433(5) 0.053(3) Uani 1 1 d . . .
H54A H 0.2156 -0.3522 0.1516 0.064 Uiso 1 1 calc R . .
H54B H 0.1490 -0.4183 0.1711 0.064 Uiso 1 1 calc R . .
C30A C 0.3774(10) -0.1995(15) 0.0615(9) 0.040(4) Uani 0.531(12) 1 d PD A 1
C31A C 0.3859(13) -0.232(2) 0.1406(9) 0.052(6) Uani 0.531(12) 1 d PD A 1
H1AA H 0.3366 -0.2407 0.1465 0.062 Uiso 0.531(12) 1 calc PR A 1
H1BA H 0.4131 -0.1700 0.1727 0.062 Uiso 0.531(12) 1 calc PR A 1
H1CA H 0.4133 -0.3052 0.1529 0.062 Uiso 0.531(12) 1 calc PR A 1
C32A C 0.3818(10) -0.3138(13) 0.0206(8) 0.048(4) Uani 0.531(12) 1 d PD A 1
H2AA H 0.3457 -0.3700 0.0279 0.058 Uiso 0.531(12) 1 calc PR A 1
H2BA H 0.4319 -0.3465 0.0392 0.058 Uiso 0.531(12) 1 calc PR A 1
H2CA H 0.3704 -0.2974 -0.0311 0.058 Uiso 0.531(12) 1 calc PR A 1
C33A C 0.3028(9) -0.1363(19) 0.0281(10) 0.055(5) Uani 0.531(12) 1 d PD A 1
H3AA H 0.2691 -0.1549 0.0560 0.066 Uiso 0.531(12) 1 calc PR A 1
H3BA H 0.2806 -0.1618 -0.0220 0.066 Uiso 0.531(12) 1 calc PR A 1
H3CA H 0.3112 -0.0520 0.0292 0.066 Uiso 0.531(12) 1 calc PR A 1
C30B C 0.3612(12) -0.1540(16) 0.0647(10) 0.040(4) Uani 0.469(12) 1 d PD A 2
C31B C 0.3636(16) -0.221(3) 0.1343(12) 0.055(5) Uani 0.469(12) 1 d PD A 2
H1AB H 0.3137 -0.2229 0.1394 0.066 Uiso 0.469(12) 1 calc PR A 2
H1BB H 0.3977 -0.1815 0.1762 0.066 Uiso 0.469(12) 1 calc PR A 2
H1CB H 0.3809 -0.3006 0.1313 0.066 Uiso 0.469(12) 1 calc PR A 2
C32B C 0.3334(12) -0.2389(18) 0.0002(9) 0.052(6) Uani 0.469(12) 1 d PD A 2
H2AB H 0.2882 -0.2781 0.0026 0.062 Uiso 0.469(12) 1 calc PR A 2
H2BB H 0.3719 -0.2971 0.0023 0.062 Uiso 0.469(12) 1 calc PR A 2
H2CB H 0.3224 -0.1953 -0.0452 0.062 Uiso 0.469(12) 1 calc PR A 2
C33B C 0.3100(10) -0.0466(17) 0.0568(10) 0.048(4) Uani 0.469(12) 1 d PD A 2
H3AB H 0.2694 -0.0649 0.0764 0.058 Uiso 0.469(12) 1 calc PR A 2
H3BB H 0.2894 -0.0261 0.0056 0.058 Uiso 0.469(12) 1 calc PR A 2
H3CB H 0.3387 0.0192 0.0834 0.058 Uiso 0.469(12) 1 calc PR A 2
O61A O 0.5247(12) -0.2147(17) -0.0412(13) 0.0555(19) Uani 0.512(8) 1 d PD B 3
C61A C 0.5844(12) -0.2571(19) 0.0154(10) 0.078(6) Uani 0.512(8) 1 d PD B 3
H6AA H 0.5661 -0.3109 0.0459 0.094 Uiso 0.512(8) 1 calc PR B 3
H6BA H 0.6105 -0.1917 0.0460 0.094 Uiso 0.512(8) 1 calc PR B 3
C62A C 0.6376(11) -0.3212(18) -0.0167(11) 0.068(5) Uani 0.512(8) 1 d PD B 3
H7AA H 0.6551 -0.3955 0.0086 0.082 Uiso 0.512(8) 1 calc PR B 3
H7BA H 0.6808 -0.2724 -0.0164 0.082 Uiso 0.512(8) 1 calc PR B 3
C63A C 0.5847(14) -0.3410(17) -0.0941(12) 0.076(7) Uani 0.512(8) 1 d PD B 3
H8AA H 0.5415 -0.3919 -0.0977 0.091 Uiso 0.512(8) 1 calc PR B 3
H8BA H 0.6093 -0.3604 -0.1308 0.091 Uiso 0.512(8) 1 calc PR B 3
C64A C 0.5716(14) -0.2075(15) -0.0849(12) 0.116(10) Uani 0.512(8) 1 d PD B 3
H9AA H 0.6185 -0.1662 -0.0601 0.139 Uiso 0.512(8) 1 calc PR B 3
H9BA H 0.5468 -0.1693 -0.1318 0.139 Uiso 0.512(8) 1 calc PR B 3
O61B O 0.5276(13) -0.2191(17) -0.0407(13) 0.0555(19) Uani 0.488(8) 1 d PD B 4
C61B C 0.5251(13) -0.3310(17) -0.0136(11) 0.078(6) Uani 0.488(8) 1 d PD B 4
H6AB H 0.4754 -0.3659 -0.0353 0.094 Uiso 0.488(8) 1 calc PR B 4
H6BB H 0.5360 -0.3287 0.0396 0.094 Uiso 0.488(8) 1 calc PR B 4
C62B C 0.5840(12) -0.4015(17) -0.0337(12) 0.068(5) Uani 0.488(8) 1 d PD B 4
H7AB H 0.5619 -0.4741 -0.0587 0.082 Uiso 0.488(8) 1 calc PR B 4
H7BB H 0.6246 -0.4228 0.0104 0.082 Uiso 0.488(8) 1 calc PR B 4
C63B C 0.6146(13) -0.328(2) -0.0834(15) 0.076(7) Uani 0.488(8) 1 d PD B 4
H8AB H 0.6242 -0.3713 -0.1235 0.091 Uiso 0.488(8) 1 calc PR B 4
H8BB H 0.6569 -0.2770 -0.0581 0.091 Uiso 0.488(8) 1 calc PR B 4
C64B C 0.5374(14) -0.2680(17) -0.1031(11) 0.116(10) Uani 0.488(8) 1 d PD B 4
H9AB H 0.5340 -0.2064 -0.1396 0.139 Uiso 0.488(8) 1 calc PR B 4
H9BB H 0.4978 -0.3260 -0.1239 0.139 Uiso 0.488(8) 1 calc PR B 4

loop_
_atom_site_aniso_label
_atom_site_aniso_U_11
_atom_site_aniso_U_22
_atom_site_aniso_U_33
_atom_site_aniso_U_23
_atom_site_aniso_U_13
_atom_site_aniso_U_12
Se1 0.0271(5) 0.0226(4) 0.0212(4) 0.0028(3) 0.0092(4) 0.0016(4)
Se2 0.0290(5) 0.0313(5) 0.0262(5) 0.0028(4) 0.0083(4) 0.0009(4)
Cu1 0.0294(7) 0.0304(6) 0.0264(6) 0.0071(4) 0.0129(5) 0.0058(5)
Cu2 0.0287(7) 0.0427(6) 0.0272(6) 0.0058(5) 0.0078(5) -0.0029(5)
S1 0.0362(15) 0.0234(11) 0.0323(12) -0.0009(9) 0.0103(11) -0.0017(11)
S2 0.0631(19) 0.0365(14) 0.0726(19) 0.0115(14) 0.0464(16) 0.0099(14)
O11 0.041(5) 0.026(3) 0.102(5) -0.005(3) 0.023(4) -0.009(3)
O12 0.073(5) 0.058(4) 0.032(4) 0.016(3) 0.018(4) 0.012(4)
O13 0.052(5) 0.032(3) 0.066(4) 0.004(3) 0.003(4) 0.017(3)
O21 0.088(6) 0.091(6) 0.138(7) 0.036(5) 0.080(6) -0.011(5)
O22 0.147(10) 0.227(11) 0.159(9) -0.150(9) 0.109(8) -0.103(9)
O23 0.153(10) 0.123(7) 0.167(9) 0.093(7) 0.090(8) 0.095(7)
F11 0.061(4) 0.037(3) 0.104(5) -0.012(3) 0.026(4) 0.010(3)
F12 0.218(9) 0.070(4) 0.055(4) -0.005(3) 0.072(5) 0.001(5)
F13 0.057(4) 0.038(3) 0.101(5) -0.027(3) -0.015(3) -0.008(3)
F21 0.076(5) 0.100(5) 0.106(5) -0.008(4) 0.068(4) -0.010(4)
F22 0.137(8) 0.162(8) 0.170(8) 0.077(7) 0.089(7) 0.102(7)
F23 0.155(8) 0.107(6) 0.146(7) -0.084(6) 0.078(6) -0.049(6)
N1 0.028(4) 0.014(3) 0.022(4) -0.004(3) 0.011(3) -0.009(3)
N2 0.018(4) 0.028(4) 0.024(4) 0.002(3) 0.006(3) 0.005(3)
N3 0.025(4) 0.044(4) 0.027(4) 0.001(3) 0.012(3) -0.005(3)
N4 0.030(5) 0.038(4) 0.024(4) 0.007(3) -0.002(3) 0.007(3)
C1 0.053(7) 0.034(6) 0.042(6) 0.002(5) 0.009(5) 0.013(5)
C2 0.068(8) 0.033(6) 0.063(7) -0.002(5) 0.023(7) -0.005(6)
C10 0.034(6) 0.027(5) 0.025(5) 0.002(4) 0.012(4) 0.008(4)
C11 0.046(6) 0.027(5) 0.038(5) 0.006(4) 0.027(5) 0.013(4)
C12 0.030(6) 0.037(5) 0.031(5) -0.002(4) 0.010(4) 0.000(4)
C13 0.039(6) 0.031(5) 0.031(5) 0.003(4) 0.019(4) 0.006(4)
C20 0.031(6) 0.030(5) 0.025(5) 0.004(4) 0.013(4) 0.006(4)
C21 0.061(7) 0.031(5) 0.043(6) 0.003(4) 0.015(5) 0.017(5)
C22 0.036(6) 0.036(5) 0.027(5) 0.012(4) 0.005(4) 0.013(4)
C23 0.036(6) 0.052(6) 0.046(6) 0.021(4) 0.016(5) 0.014(5)
C40 0.059(8) 0.065(7) 0.046(7) 0.021(5) -0.020(6) -0.040(6)
C41 0.024(7) 0.228(17) 0.130(12) 0.129(12) 0.010(8) 0.000(10)
C42 0.219(19) 0.122(12) 0.054(8) 0.035(7) -0.060(10) -0.115(13)
C43 0.071(8) 0.069(7) 0.035(6) 0.028(5) -0.016(5) -0.021(6)
O51 0.063(5) 0.032(3) 0.026(3) 0.000(3) 0.007(3) 0.000(3)
C51 0.081(9) 0.035(6) 0.055(7) 0.008(5) -0.015(6) 0.002(5)
C52 0.056(7) 0.040(6) 0.064(7) -0.009(5) 0.021(6) -0.004(5)
C53 0.138(12) 0.042(6) 0.037(6) -0.003(5) 0.038(7) 0.011(6)
C54 0.080(9) 0.044(6) 0.033(6) 0.000(4) 0.014(6) 0.001(5)
C30A 0.042(11) 0.057(14) 0.033(7) -0.015(9) 0.029(7) 0.001(10)
C31A 0.036(12) 0.078(12) 0.040(9) -0.016(8) 0.009(8) -0.044(10)
C32A 0.034(9) 0.061(10) 0.041(9) 0.013(7) -0.002(7) -0.001(7)
C33A 0.025(10) 0.096(14) 0.045(10) 0.023(9) 0.013(8) -0.007(9)
C30B 0.042(11) 0.057(14) 0.033(7) -0.015(9) 0.029(7) 0.001(10)
C31B 0.025(10) 0.096(14) 0.045(10) 0.023(9) 0.013(8) -0.007(9)
C32B 0.036(12) 0.078(12) 0.040(9) -0.016(8) 0.009(8) -0.044(10)
C33B 0.034(9) 0.061(10) 0.041(9) 0.013(7) -0.002(7) -0.001(7)
O61A 0.067(5) 0.059(4) 0.052(4) 0.019(3) 0.036(4) 0.033(4)
C61A 0.11(2) 0.077(15) 0.047(11) 0.011(9) 0.028(12) 0.039(11)
C62A 0.076(15) 0.056(12) 0.075(11) 0.013(10) 0.027(11) 0.041(9)
C63A 0.05(2) 0.092(11) 0.101(14) 0.000(9) 0.042(15) 0.029(12)
C64A 0.19(3) 0.013(14) 0.23(2) 0.043(15) 0.19(2) 0.036(13)
O61B 0.067(5) 0.059(4) 0.052(4) 0.019(3) 0.036(4) 0.033(4)
C61B 0.11(2) 0.077(15) 0.047(11) 0.011(9) 0.028(12) 0.039(11)
C62B 0.076(15) 0.056(12) 0.075(11) 0.013(10) 0.027(11) 0.041(9)
C63B 0.05(2) 0.092(11) 0.101(14) 0.000(9) 0.042(15) 0.029(12)
C64B 0.19(3) 0.013(14) 0.23(2) 0.043(15) 0.19(2) 0.036(13)

loop_
_atom_type_symbol
_atom_type_description
_atom_type_scat_dispersion_real
_atom_type_scat_dispersion_imag
_atom_type_scat_source
C C 0.0033 0.0016 'International Tables Vol C Tables 4.2.6.8 and 6.1.1.4'
H H 0.0000 0.0000 'International Tables Vol C Tables 4.2.6.8 and 6.1.1.4'
N N 0.0061 0.0033 'International Tables Vol C Tables 4.2.6.8 and 6.1.1.4'
O O 0.0106 0.0060 'International Tables Vol C Tables 4.2.6.8 and 6.1.1.4'
F F 0.0171 0.0103 'International Tables Vol C Tables 4.2.6.8 and 6.1.1.4'
S S 0.1246 0.1234 'International Tables Vol C Tables 4.2.6.8 and 6.1.1.4'
Cu Cu 0.3201 1.2651 'International Tables Vol C Tables 4.2.6.8 and 6.1.1.4'
Se Se -0.0929 2.2259 'International Tables Vol C Tables 4.2.6.8 and 6.1.1.4'

loop_
_geom_angle_atom_site_label_1
_geom_angle_atom_site_label_2
_geom_angle_atom_site_label_3
_geom_angle
_geom_angle_site_symmetry_1
_geom_angle_site_symmetry_3
_geom_angle_publ_flag
N1 Se1 N2 103.0(3) . . ?
N3 Se2 N4 102.2(3) . . ?
N1 Cu1 N2 158.8(2) . 3_545 ?
N1 Cu1 O51 100.3(2) . . ?
N2 Cu1 O51 100.3(2) 3_545 . ?
N1 Cu1 Cu1 89.57(19) . 3_545 ?
N2 Cu1 Cu1 91.44(19) 3_545 3_545 ?
O51 Cu1 Cu1 100.20(16) . 3_545 ?
N3 Cu2 N4 157.9(3) . 3_655 ?
N3 Cu2 O61A 101.1(6) . . ?
N4 Cu2 O61A 100.7(6) 3_655 . ?
N3 Cu2 O61B 100.8(6) . . ?
N4 Cu2 O61B 101.0(6) 3_655 . ?
O61A Cu2 O61B 0.4(13) . . ?
N3 Cu2 Cu2 90.7(2) . 3_655 ?
N4 Cu2 Cu2 89.6(2) 3_655 3_655 ?
O61A Cu2 Cu2 99.6(7) . 3_655 ?
O61B Cu2 Cu2 99.3(7) . 3_655 ?
O13 S1 O12 115.9(4) . . ?
O13 S1 O11 114.6(4) . . ?
O12 S1 O11 114.4(4) . . ?
O13 S1 C1 104.8(4) . . ?
O12 S1 C1 102.1(4) . . ?
O11 S1 C1 102.6(4) . . ?
O22 S2 O21 116.2(6) . . ?
O22 S2 O23 117.9(8) . . ?
O21 S2 O23 110.9(6) . . ?
O22 S2 C2 104.4(6) . . ?
O21 S2 C2 104.4(5) . . ?
O23 S2 C2 100.6(5) . . ?
C10 N1 Se1 115.1(4) . . ?
C10 N1 Cu1 118.5(5) . . ?
Se1 N1 Cu1 126.1(3) . . ?
C20 N2 Se1 114.1(4) . . ?
C20 N2 Cu1 122.5(4) . 3_545 ?
Se1 N2 Cu1 123.0(3) . 3_545 ?
C30A N3 C30B 23.0(7) . . ?
C30A N3 Se2 114.8(7) . . ?
C30B N3 Se2 113.9(7) . . ?
C30A N3 Cu2 118.7(7) . . ?
C30B N3 Cu2 120.5(8) . . ?
Se2 N3 Cu2 124.8(4) . . ?
C40 N4 Se2 114.7(5) . . ?
C40 N4 Cu2 119.9(5) . 3_655 ?
Se2 N4 Cu2 125.1(4) . 3_655 ?
F12 C1 F11 108.2(8) . . ?
F12 C1 F13 107.4(8) . . ?
F11 C1 F13 107.2(7) . . ?
F12 C1 S1 111.0(6) . . ?
F11 C1 S1 111.7(7) . . ?
F13 C1 S1 111.1(7) . . ?
F23 C2 F22 106.8(9) . . ?
F23 C2 F21 104.5(9) . . ?
F22 C2 F21 105.3(10) . . ?
F23 C2 S2 115.3(9) . . ?
F22 C2 S2 111.1(8) . . ?
F21 C2 S2 113.2(7) . . ?
C12 C10 C11 112.0(7) . . ?
C12 C10 N1 107.0(6) . . ?
C11 C10 N1 106.2(6) . . ?
C12 C10 C13 109.7(6) . . ?
C11 C10 C13 108.8(6) . . ?
N1 C10 C13 113.2(6) . . ?
C10 C11 H11A 109.5 . . ?
C10 C11 H11B 109.5 . . ?
H11A C11 H11B 109.5 . . ?
C10 C11 H11C 109.5 . . ?
H11A C11 H11C 109.5 . . ?
H11B C11 H11C 109.5 . . ?
C10 C12 H12A 109.5 . . ?
C10 C12 H12B 109.5 . . ?
H12A C12 H12B 109.5 . . ?
C10 C12 H12C 109.5 . . ?
H12A C12 H12C 109.5 . . ?
H12B C12 H12C 109.5 . . ?
C10 C13 H13A 109.5 . . ?
C10 C13 H13B 109.5 . . ?
H13A C13 H13B 109.5 . . ?
C10 C13 H13C 109.5 . . ?
H13A C13 H13C 109.5 . . ?
H13B C13 H13C 109.5 . . ?
C21 C20 N2 107.6(6) . . ?
C21 C20 C22 110.6(6) . . ?
N2 C20 C22 114.2(6) . . ?
C21 C20 C23 109.3(7) . . ?
N2 C20 C23 106.2(6) . . ?
C22 C20 C23 108.8(7) . . ?
C20 C21 H21A 109.5 . . ?
C20 C21 H21B 109.5 . . ?
H21A C21 H21B 109.5 . . ?
C20 C21 H21C 109.5 . . ?
H21A C21 H21C 109.5 . . ?
H21B C21 H21C 109.5 . . ?
C20 C22 H22A 109.5 . . ?
C20 C22 H22B 109.5 . . ?
H22A C22 H22B 109.5 . . ?
C20 C22 H22C 109.5 . . ?
H22A C22 H22C 109.5 . . ?
H22B C22 H22C 109.5 . . ?
C20 C23 H23A 109.5 . . ?
C20 C23 H23B 109.5 . . ?
H23A C23 H23B 109.5 . . ?
C20 C23 H23C 109.5 . . ?
H23A C23 H23C 109.5 . . ?
H23B C23 H23C 109.5 . . ?
C42 C40 N4 107.6(9) . . ?
C42 C40 C41 107.5(11) . . ?
N4 C40 C41 107.8(9) . . ?
C42 C40 C43 109.2(9) . . ?
N4 C40 C43 114.9(8) . . ?
C41 C40 C43 109.5(9) . . ?
C40 C41 H41A 109.5 . . ?
C40 C41 H41B 109.5 . . ?
H41A C41 H41B 109.5 . . ?
C40 C41 H41C 109.5 . . ?
H41A C41 H41C 109.5 . . ?
H41B C41 H41C 109.5 . . ?
C40 C42 H42A 109.5 . . ?
C40 C42 H42B 109.5 . . ?
H42A C42 H42B 109.5 . . ?
C40 C42 H42C 109.5 . . ?
H42A C42 H42C 109.5 . . ?
H42B C42 H42C 109.5 . . ?
C40 C43 H43A 109.5 . . ?
C40 C43 H43B 109.5 . . ?
H43A C43 H43B 109.5 . . ?
C40 C43 H43C 109.5 . . ?
H43A C43 H43C 109.5 . . ?
H43B C43 H43C 109.5 . . ?
C51 O51 C54 109.8(6) . . ?
C51 O51 Cu1 121.4(5) . . ?
C54 O51 Cu1 126.4(5) . . ?
O51 C51 C52 106.5(7) . . ?
O51 C51 H71A 110.4 . . ?
C52 C51 H71A 110.4 . . ?
O51 C51 H71B 110.4 . . ?
C52 C51 H71B 110.4 . . ?
H71A C51 H71B 108.6 . . ?
C53 C52 C51 104.3(8) . . ?
C53 C52 H52A 110.9 . . ?
C51 C52 H52A 110.9 . . ?
C53 C52 H52B 110.9 . . ?
C51 C52 H52B 110.9 . . ?
H52A C52 H52B 108.9 . . ?
C52 C53 C54 104.3(7) . . ?
C52 C53 H53A 110.9 . . ?
C54 C53 H53A 110.9 . . ?
C52 C53 H53B 110.9 . . ?
C54 C53 H53B 110.9 . . ?
H53A C53 H53B 108.9 . . ?
O51 C54 C53 103.1(7) . . ?
O51 C54 H54A 111.2 . . ?
C53 C54 H54A 111.2 . . ?
O51 C54 H54B 111.2 . . ?
C53 C54 H54B 111.2 . . ?
H54A C54 H54B 109.1 . . ?
N3 C30A C33A 107.7(13) . . ?
N3 C30A C31A 109.0(13) . . ?
C33A C30A C31A 109.4(14) . . ?
N3 C30A C32A 111.4(12) . . ?
C33A C30A C32A 111.7(14) . . ?
C31A C30A C32A 107.6(13) . . ?
C30A C31A H1AA 109.5 . . ?
C30A C31A H1BA 109.5 . . ?
H1AA C31A H1BA 109.5 . . ?
C30A C31A H1CA 109.5 . . ?
H1AA C31A H1CA 109.5 . . ?
H1BA C31A H1CA 109.5 . . ?
C30A C32A H2AA 109.5 . . ?
C30A C32A H2BA 109.5 . . ?
H2AA C32A H2BA 109.5 . . ?
C30A C32A H2CA 109.5 . . ?
H2AA C32A H2CA 109.5 . . ?
H2BA C32A H2CA 109.5 . . ?
C30A C33A H3AA 109.5 . . ?
C30A C33A H3BA 109.5 . . ?
H3AA C33A H3BA 109.5 . . ?
C30A C33A H3CA 109.5 . . ?
H3AA C33A H3CA 109.5 . . ?
H3BA C33A H3CA 109.5 . . ?
C31B C30B C33B 109.4(15) . . ?
C31B C30B C32B 107.9(15) . . ?
C33B C30B C32B 112.1(15) . . ?
C31B C30B N3 114.5(15) . . ?
C33B C30B N3 110.0(14) . . ?
C32B C30B N3 102.8(13) . . ?
C30B C31B H1AB 109.5 . . ?
C30B C31B H1BB 109.5 . . ?
H1AB C31B H1BB 109.5 . . ?
C30B C31B H1CB 109.5 . . ?
H1AB C31B H1CB 109.5 . . ?
H1BB C31B H1CB 109.5 . . ?
C30B C32B H2AB 109.5 . . ?
C30B C32B H2BB 109.5 . . ?
H2AB C32B H2BB 109.5 . . ?
C30B C32B H2CB 109.5 . . ?
H2AB C32B H2CB 109.5 . . ?
H2BB C32B H2CB 109.5 . . ?
C30B C33B H3AB 109.5 . . ?
C30B C33B H3BB 109.5 . . ?
H3AB C33B H3BB 109.5 . . ?
C30B C33B H3CB 109.5 . . ?
H3AB C33B H3CB 109.5 . . ?
H3BB C33B H3CB 109.5 . . ?
C61A O61A C64A 89.3(13) . . ?
C61A O61A Cu2 124.3(14) . . ?
C64A O61A Cu2 124.2(14) . . ?
O61A C61A C62A 108.7(11) . . ?
O61A C61A C64A 45.5(7) . . ?
C62A C61A C64A 68.3(9) . . ?
O61A C61A H6AA 110.0 . . ?
C62A C61A H6AA 110.0 . . ?
C64A C61A H6AA 144.4 . . ?
O61A C61A H6BA 110.0 . . ?
C62A C61A H6BA 110.0 . . ?
C64A C61A H6BA 105.2 . . ?
H6AA C61A H6BA 108.3 . . ?
C61A C62A C63A 99.1(13) . . ?
C61A C62A C64A 66.5(8) . . ?
C63A C62A C64A 50.7(6) . . ?
C61A C62A H7AA 111.9 . . ?
C63A C62A H7AA 111.9 . . ?
C64A C62A H7AA 159.6 . . ?
C61A C62A H7BA 111.9 . . ?
C63A C62A H7BA 111.9 . . ?
C64A C62A H7BA 88.9 . . ?
H7AA C62A H7BA 109.6 . . ?
C62A C63A C64A 79.8(11) . . ?
C62A C63A H8AA 115.3 . . ?
C64A C63A H8AA 115.3 . . ?
C62A C63A H8BA 115.3 . . ?
C64A C63A H8BA 115.3 . . ?
H8AA C63A H8BA 112.3 . . ?
O61A C64A C63A 99.4(13) . . ?
O61A C64A C61A 45.1(7) . . ?
C63A C64A C61A 81.7(10) . . ?
O61A C64A C62A 86.7(9) . . ?
C63A C64A C62A 49.5(6) . . ?
C61A C64A C62A 45.2(5) . . ?
O61A C64A H9AA 111.9 . . ?
C63A C64A H9AA 111.9 . . ?
C61A C64A H9AA 80.8 . . ?
C62A C64A H9AA 73.0 . . ?
O61A C64A H9BA 111.9 . . ?
C63A C64A H9BA 111.9 . . ?
C61A C64A H9BA 156.4 . . ?
C62A C64A H9BA 157.1 . . ?
H9AA C64A H9BA 109.6 . . ?
C61B O61B C64B 89.3(13) . . ?
C61B O61B Cu2 122.7(14) . . ?
C64B O61B Cu2 129.5(14) . . ?
O61B C61B C62B 106.1(12) . . ?
O61B C61B C64B 45.4(7) . . ?
C62B C61B C64B 70.8(9) . . ?
O61B C61B H6AB 110.5 . . ?
C62B C61B H6AB 110.5 . . ?
C64B C61B H6AB 97.3 . . ?
O61B C61B H6BB 110.5 . . ?
C62B C61B H6BB 110.5 . . ?
C64B C61B H6BB 150.7 . . ?
H6AB C61B H6BB 108.7 . . ?
C61B C62B C63B 108.6(12) . . ?
C61B C62B H7AB 110.0 . . ?
C63B C62B H7AB 110.0 . . ?
C61B C62B H7BB 110.0 . . ?
C63B C62B H7BB 110.0 . . ?
H7AB C62B H7BB 108.3 . . ?
C62B C63B C64B 83.6(11) . . ?
C62B C63B H8AB 114.7 . . ?
C64B C63B H8AB 114.7 . . ?
C62B C63B H8BB 114.7 . . ?
C64B C63B H8BB 114.7 . . ?
H8AB C63B H8BB 111.8 . . ?
O61B C64B C63B 109.3(15) . . ?
O61B C64B C61B 45.3(7) . . ?
C63B C64B C61B 88.8(10) . . ?
O61B C64B H9AB 109.8 . . ?
C63B C64B H9AB 109.8 . . ?
C61B C64B H9AB 154.1 . . ?
O61B C64B H9BB 109.8 . . ?
C63B C64B H9BB 109.8 . . ?
C61B C64B H9BB 80.5 . . ?
H9AB C64B H9BB 108.3 . . ?

loop_
_geom_bond_atom_site_label_1
_geom_bond_atom_site_label_2
_geom_bond_distance
_geom_bond_site_symmetry_2
_geom_bond_publ_flag
Se1 N1 1.714(6) . ?
Se1 N2 1.729(6) . ?
Se2 N3 1.709(6) . ?
Se2 N4 1.721(7) . ?
Cu1 N1 1.912(5) . ?
Cu1 N2 1.913(6) 3_545 ?
Cu1 O51 2.228(5) . ?
Cu1 Cu1 2.569(2) 3_545 ?
Cu2 N3 1.896(6) . ?
Cu2 N4 1.904(6) 3_655 ?
Cu2 O61A 2.149(16) . ?
Cu2 O61B 2.221(17) . ?
Cu2 Cu2 2.556(2) 3_655 ?
S1 O13 1.422(6) . ?
S1 O12 1.425(6) . ?
S1 O11 1.434(6) . ?
S1 C1 1.825(9) . ?
S2 O22 1.346(9) . ?
S2 O21 1.391(7) . ?
S2 O23 1.442(8) . ?
S2 C2 1.775(10) . ?
F11 C1 1.313(10) . ?
F12 C1 1.301(10) . ?
F13 C1 1.328(10) . ?
F21 C2 1.313(10) . ?
F22 C2 1.299(12) . ?
F23 C2 1.273(11) . ?
N1 C10 1.528(9) . ?
N2 C20 1.506(9) . ?
N2 Cu1 1.913(6) 3_545 ?
N3 C30A 1.52(2) . ?
N3 C30B 1.57(2) . ?
N4 C40 1.490(11) . ?
N4 Cu2 1.904(6) 3_655 ?
C10 C12 1.513(11) . ?
C10 C11 1.517(10) . ?
C10 C13 1.536(10) . ?
C11 H11A 0.9800 . ?
C11 H11B 0.9800 . ?
C11 H11C 0.9800 . ?
C12 H12A 0.9800 . ?
C12 H12B 0.9800 . ?
C12 H12C 0.9800 . ?
C13 H13A 0.9800 . ?
C13 H13B 0.9800 . ?
C13 H13C 0.9800 . ?
C20 C21 1.506(10) . ?
C20 C22 1.514(10) . ?
C20 C23 1.528(11) . ?
C21 H21A 0.9800 . ?
C21 H21B 0.9800 . ?
C21 H21C 0.9800 . ?
C22 H22A 0.9800 . ?
C22 H22B 0.9800 . ?
C22 H22C 0.9800 . ?
C23 H23A 0.9800 . ?
C23 H23B 0.9800 . ?
C23 H23C 0.9800 . ?
C40 C42 1.477(15) . ?
C40 C41 1.495(16) . ?
C40 C43 1.530(12) . ?
C41 H41A 0.9800 . ?
C41 H41B 0.9800 . ?
C41 H41C 0.9800 . ?
C42 H42A 0.9800 . ?
C42 H42B 0.9800 . ?
C42 H42C 0.9800 . ?
C43 H43A 0.9800 . ?
C43 H43B 0.9800 . ?
C43 H43C 0.9800 . ?
O51 C51 1.423(9) . ?
O51 C54 1.428(10) . ?
C51 C52 1.491(11) . ?
C51 H71A 0.9900 . ?
C51 H71B 0.9900 . ?
C52 C53 1.453(11) . ?
C52 H52A 0.9900 . ?
C52 H52B 0.9900 . ?
C53 C54 1.502(12) . ?
C53 H53A 0.9900 . ?
C53 H53B 0.9900 . ?
C54 H54A 0.9900 . ?
C54 H54B 0.9900 . ?
C30A C33A 1.541(9) . ?
C30A C31A 1.544(9) . ?
C30A C32A 1.550(9) . ?
C31A H1AA 0.9800 . ?
C31A H1BA 0.9800 . ?
C31A H1CA 0.9800 . ?
C32A H2AA 0.9800 . ?
C32A H2BA 0.9800 . ?
C32A H2CA 0.9800 . ?
C33A H3AA 0.9800 . ?
C33A H3BA 0.9800 . ?
C33A H3CA 0.9800 . ?
C30B C31B 1.543(9) . ?
C30B C33B 1.546(9) . ?
C30B C32B 1.547(9) . ?
C31B H1AB 0.9800 . ?
C31B H1BB 0.9800 . ?
C31B H1CB 0.9800 . ?
C32B H2AB 0.9800 . ?
C32B H2BB 0.9800 . ?
C32B H2CB 0.9800 . ?
C33B H3AB 0.9800 . ?
C33B H3BB 0.9800 . ?
C33B H3CB 0.9800 . ?
O61A C61A 1.398(9) . ?
O61A C64A 1.408(9) . ?
C61A C62A 1.528(9) . ?
C61A C64A 1.97(2) . ?
C61A H6AA 0.9900 . ?
C61A H6BA 0.9900 . ?
C62A C63A 1.546(9) . ?
C62A C64A 2.00(2) . ?
C62A H7AA 0.9900 . ?
C62A H7BA 0.9900 . ?
C63A C64A 1.572(9) . ?
C63A H8AA 0.9900 . ?
C63A H8BA 0.9900 . ?
C64A H9AA 0.9900 . ?
C64A H9BA 0.9900 . ?
O61B C61B 1.395(9) . ?
O61B C64B 1.399(9) . ?
C61B C62B 1.524(9) . ?
C61B C64B 1.96(2) . ?
C61B H6AB 0.9900 . ?
C61B H6BB 0.9900 . ?
C62B C63B 1.527(9) . ?
C62B H7AB 0.9900 . ?
C62B H7BB 0.9900 . ?
C63B C64B 1.552(9) . ?
C63B H8AB 0.9900 . ?
C63B H8BB 0.9900 . ?
C64B H9AB 0.9900 . ?
C64B H9BB 0.9900 . ?

loop_
_geom_torsion_atom_site_label_1
_geom_torsion_atom_site_label_2
_geom_torsion_atom_site_label_3
_geom_torsion_atom_site_label_4
_geom_torsion
_geom_torsion_site_symmetry_1
_geom_torsion_site_symmetry_2
_geom_torsion_site_symmetry_3
_geom_torsion_site_symmetry_4
_geom_torsion_publ_flag
N2 Se1 N1 C10 178.1(5) . . . . ?
N2 Se1 N1 Cu1 -8.3(4) . . . . ?
N2 Cu1 N1 C10 -73.7(9) 3_545 . . . ?
O51 Cu1 N1 C10 93.1(5) . . . . ?
Cu1 Cu1 N1 C10 -166.6(5) 3_545 . . . ?
N2 Cu1 N1 Se1 112.9(7) 3_545 . . . ?
O51 Cu1 N1 Se1 -80.3(4) . . . . ?
Cu1 Cu1 N1 Se1 20.0(3) 3_545 . . . ?
N1 Se1 N2 C20 170.4(5) . . . . ?
N1 Se1 N2 Cu1 -16.1(4) . . . 3_545 ?
N4 Se2 N3 C30A 177.2(7) . . . . ?
N4 Se2 N3 C30B -157.5(8) . . . . ?
N4 Se2 N3 Cu2 12.4(5) . . . . ?
N4 Cu2 N3 C30A 81.5(10) 3_655 . . . ?
O61A Cu2 N3 C30A -87.7(10) . . . . ?
O61B Cu2 N3 C30A -88.0(10) . . . . ?
Cu2 Cu2 N3 C30A 172.3(7) 3_655 . . . ?
N4 Cu2 N3 C30B 55.0(12) 3_655 . . . ?
O61A Cu2 N3 C30B -114.2(11) . . . . ?
O61B Cu2 N3 C30B -114.5(11) . . . . ?
Cu2 Cu2 N3 C30B 145.9(8) 3_655 . . . ?
N4 Cu2 N3 Se2 -114.3(7) 3_655 . . . ?
O61A Cu2 N3 Se2 76.5(8) . . . . ?
O61B Cu2 N3 Se2 76.2(8) . . . . ?
Cu2 Cu2 N3 Se2 -23.4(4) 3_655 . . . ?
N3 Se2 N4 C40 -172.3(7) . . . . ?
N3 Se2 N4 Cu2 13.5(5) . . . 3_655 ?
O13 S1 C1 F12 -62.3(8) . . . . ?
O12 S1 C1 F12 176.4(7) . . . . ?
O11 S1 C1 F12 57.7(8) . . . . ?
O13 S1 C1 F11 176.8(7) . . . . ?
O12 S1 C1 F11 55.5(8) . . . . ?
O11 S1 C1 F11 -63.2(7) . . . . ?
O13 S1 C1 F13 57.1(7) . . . . ?
O12 S1 C1 F13 -64.2(7) . . . . ?
O11 S1 C1 F13 177.1(6) . . . . ?
O22 S2 C2 F23 179.9(10) . . . . ?
O21 S2 C2 F23 57.5(10) . . . . ?
O23 S2 C2 F23 -57.5(10) . . . . ?
O22 S2 C2 F22 58.3(10) . . . . ?
O21 S2 C2 F22 -64.1(10) . . . . ?
O23 S2 C2 F22 -179.1(9) . . . . ?
O22 S2 C2 F21 -59.9(10) . . . . ?
O21 S2 C2 F21 177.7(8) . . . . ?
O23 S2 C2 F21 62.7(10) . . . . ?
Se1 N1 C10 C12 118.5(5) . . . . ?
Cu1 N1 C10 C12 -55.6(7) . . . . ?
Se1 N1 C10 C11 -121.8(5) . . . . ?
Cu1 N1 C10 C11 64.1(7) . . . . ?
Se1 N1 C10 C13 -2.5(8) . . . . ?
Cu1 N1 C10 C13 -176.6(5) . . . . ?
Se1 N2 C20 C21 -100.8(6) . . . . ?
Cu1 N2 C20 C21 85.6(7) 3_545 . . . ?
Se1 N2 C20 C22 22.3(8) . . . . ?
Cu1 N2 C20 C22 -151.2(5) 3_545 . . . ?
Se1 N2 C20 C23 142.2(5) . . . . ?
Cu1 N2 C20 C23 -31.4(8) 3_545 . . . ?
Se2 N4 C40 C42 -134.3(9) . . . . ?
Cu2 N4 C40 C42 40.3(13) 3_655 . . . ?
Se2 N4 C40 C41 110.0(8) . . . . ?
Cu2 N4 C40 C41 -75.4(9) 3_655 . . . ?
Se2 N4 C40 C43 -12.5(12) . . . . ?
Cu2 N4 C40 C43 162.1(7) 3_655 . . . ?
N1 Cu1 O51 C51 37.5(7) . . . . ?
N2 Cu1 O51 C51 -147.3(7) 3_545 . . . ?
Cu1 Cu1 O51 C51 -53.9(7) 3_545 . . . ?
N1 Cu1 O51 C54 -161.8(7) . . . . ?
N2 Cu1 O51 C54 13.4(7) 3_545 . . . ?
Cu1 Cu1 O51 C54 106.8(7) 3_545 . . . ?
C54 O51 C51 C52 -4.5(11) . . . . ?
Cu1 O51 C51 C52 159.0(6) . . . . ?
O51 C51 C52 C53 -17.4(12) . . . . ?
C51 C52 C53 C54 31.6(12) . . . . ?
C51 O51 C54 C53 23.8(10) . . . . ?
Cu1 O51 C54 C53 -138.7(6) . . . . ?
C52 C53 C54 O51 -34.3(11) . . . . ?
C30B N3 C30A C33A 31(2) . . . . ?
Se2 N3 C30A C33A 124.0(10) . . . . ?
Cu2 N3 C30A C33A -70.2(11) . . . . ?
C30B N3 C30A C31A -88(3) . . . . ?
Se2 N3 C30A C31A 5.5(13) . . . . ?
Cu2 N3 C30A C31A 171.2(10) . . . . ?
C30B N3 C30A C32A 154(4) . . . . ?
Se2 N3 C30A C32A -113.1(11) . . . . ?
Cu2 N3 C30A C32A 52.6(13) . . . . ?
C30A N3 C30B C31B 68(3) . . . . ?
Se2 N3 C30B C31B -29.3(15) . . . . ?
Cu2 N3 C30B C31B 160.3(13) . . . . ?
C30A N3 C30B C33B -168(4) . . . . ?
Se2 N3 C30B C33B 94.4(13) . . . . ?
Cu2 N3 C30B C33B -76.0(12) . . . . ?
C30A N3 C30B C32B -49(3) . . . . ?
Se2 N3 C30B C32B -146.1(10) . . . . ?
Cu2 N3 C30B C32B 43.5(14) . . . . ?
N3 Cu2 O61A C61A -41(2) . . . . ?
N4 Cu2 O61A C61A 143.5(19) 3_655 . . . ?
O61B Cu2 O61A C61A 2(100) . . . . ?
Cu2 Cu2 O61A C61A 52(2) 3_655 . . . ?
N3 Cu2 O61A C64A -157(2) . . . . ?
N4 Cu2 O61A C64A 27(2) 3_655 . . . ?
O61B Cu2 O61A C64A -115(100) . . . . ?
Cu2 Cu2 O61A C64A -64(2) 3_655 . . . ?
C64A O61A C61A C62A -28(2) . . . . ?
Cu2 O61A C61A C62A -160.7(16) . . . . ?
Cu2 O61A C61A C64A -132(2) . . . . ?
O61A C61A C62A C63A -18(2) . . . . ?
C64A C61A C62A C63A -39.7(12) . . . . ?
O61A C61A C62A C64A 21.5(17) . . . . ?
C61A C62A C63A C64A 49.2(15) . . . . ?
C61A O61A C64A C63A 68.3(18) . . . . ?
Cu2 O61A C64A C63A -159.4(16) . . . . ?
Cu2 O61A C64A C61A 132(3) . . . . ?
C61A O61A C64A C62A 20.2(15) . . . . ?
Cu2 O61A C64A C62A 152.5(17) . . . . ?
C62A C63A C64A O61A -77.5(16) . . . . ?
C62A C63A C64A C61A -35.8(11) . . . . ?
C62A C61A C64A O61A 151(2) . . . . ?
O61A C61A C64A C63A -112(2) . . . . ?
C62A C61A C64A C63A 38.8(13) . . . . ?
O61A C61A C64A C62A -151(2) . . . . ?
C61A C62A C64A O61A -20.2(16) . . . . ?
C63A C62A C64A O61A 105.2(18) . . . . ?
C61A C62A C64A C63A -125.4(19) . . . . ?
C63A C62A C64A C61A 125.4(19) . . . . ?
N3 Cu2 O61B C61B 33(2) . . . . ?
N4 Cu2 O61B C61B -143(2) 3_655 . . . ?
O61A Cu2 O61B C61B -105(100) . . . . ?
Cu2 Cu2 O61B C61B 125(2) 3_655 . . . ?
N3 Cu2 O61B C64B 154(2) . . . . ?
N4 Cu2 O61B C64B -22(2) 3_655 . . . ?
O61A Cu2 O61B C64B 16(100) . . . . ?
Cu2 Cu2 O61B C64B -114(2) 3_655 . . . ?
C64B O61B C61B C62B 40(2) . . . . ?
Cu2 O61B C61B C62B 178.5(16) . . . . ?
Cu2 O61B C61B C64B 139(2) . . . . ?
O61B C61B C62B C63B -7(3) . . . . ?
C64B C61B C62B C63B 21.6(17) . . . . ?
C61B C62B C63B C64B -26(2) . . . . ?
C61B O61B C64B C63B -67.8(19) . . . . ?
Cu2 O61B C64B C63B 158.5(18) . . . . ?
Cu2 O61B C64B C61B -134(3) . . . . ?
C62B C63B C64B O61B 60(2) . . . . ?
C62B C63B C64B C61B 19.0(15) . . . . ?
C62B C61B C64B O61B -139(2) . . . . ?
O61B C61B C64B C63B 119(2) . . . . ?
C62B C61B C64B C63B -20.1(16) . . . . ?
